data_7157245
loop_
_publ_author_name
'Zhan, Shao-Cong'
'Sun, Jing'
'Liu, Ru-Zhang'
'Yan, Chao-Guo'

_publ_section_title
;
 Diastereoselective construction of carbazole-based spirooxindoles via the
 Levy three-component reaction.
;
_journal_issue 1
_journal_name_full 'Organic &amp; biomolecular chemistry'
_journal_page_first 163
_journal_page_last 168
_journal_paper_doi 10.1039/c9ob02013f
_journal_volume 18
_journal_year 2019
_chemical_formula_moiety 'C38 H33 Cl N2 O5'
_chemical_formula_sum 'C38 H33 Cl N2 O5'
_chemical_formula_weight 633.11
_space_group_crystal_system monoclinic
_space_group_IT_number 14
_space_group_name_Hall '-P 2yn'
_space_group_name_H-M_alt 'P 1 21/n 1'
_atom_sites_solution_hydrogens geom
_audit_creation_method SHELXL-2014/7
_audit_update_record
;
2019-07-24 deposited with the CCDC.	2019-12-02 downloaded from the CCDC.
;
_cell_angle_alpha 90
_cell_angle_beta 91.8378(17)
_cell_angle_gamma 90
_cell_formula_units_Z 4
_cell_length_a 13.4926(7)
_cell_length_b 9.4573(5)
_cell_length_c 25.3206(14)
_cell_measurement_reflns_used 8893
_cell_measurement_temperature 273(2)
_cell_measurement_theta_max 26.91
_cell_measurement_theta_min 2.63
_cell_volume 3229.3(3)
_computing_cell_refinement 'Bruker SAINT'
_computing_data_collection 'Bruker APEX2'
_computing_data_reduction 'Bruker SAINT'
_computing_molecular_graphics 'Bruker SHELXTL'
_computing_publication_material 'Bruker SHELXTL'
_computing_structure_refinement 'SHELXL-2014/7 (Sheldrick, 2014)'
_computing_structure_solution 'SHELXS-97 (Sheldrick 2008)'
_diffrn_ambient_temperature 273(2)
_diffrn_measured_fraction_theta_full 0.996
_diffrn_measured_fraction_theta_max 0.996
_diffrn_measurement_device_type 'CCD area detector'
_diffrn_measurement_method 'phi and omega scans'
_diffrn_radiation_source 'fine-focus sealed tube'
_diffrn_radiation_type MoK\a
_diffrn_radiation_wavelength 0.71073
_diffrn_reflns_av_R_equivalents 0.0438
_diffrn_reflns_av_unetI/netI 0.0474
_diffrn_reflns_Laue_measured_fraction_full 0.996
_diffrn_reflns_Laue_measured_fraction_max 0.996
_diffrn_reflns_limit_h_max 16
_diffrn_reflns_limit_h_min -16
_diffrn_reflns_limit_k_max 11
_diffrn_reflns_limit_k_min -10
_diffrn_reflns_limit_l_max 30
_diffrn_reflns_limit_l_min -31
_diffrn_reflns_number 28168
_diffrn_reflns_point_group_measured_fraction_full 0.996
_diffrn_reflns_point_group_measured_fraction_max 0.996
_diffrn_reflns_theta_full 25.242
_diffrn_reflns_theta_max 25.996
_diffrn_reflns_theta_min 2.630
_exptl_absorpt_coefficient_mu 0.166
_exptl_absorpt_correction_T_max 0.967
_exptl_absorpt_correction_T_min 0.961
_exptl_absorpt_correction_type multi-scan
_exptl_absorpt_process_details sadabs
_exptl_crystal_colour yellow
_exptl_crystal_density_diffrn 1.302
_exptl_crystal_description block
_exptl_crystal_F_000 1328
_exptl_crystal_size_max 0.240
_exptl_crystal_size_mid 0.220
_exptl_crystal_size_min 0.200
_refine_diff_density_max 0.257
_refine_diff_density_min -0.338
_refine_diff_density_rms 0.045
_refine_ls_extinction_method none
_refine_ls_goodness_of_fit_ref 1.021
_refine_ls_hydrogen_treatment constr
_refine_ls_matrix_type full
_refine_ls_number_parameters 418
_refine_ls_number_reflns 6327
_refine_ls_number_restraints 0
_refine_ls_restrained_S_all 1.021
_refine_ls_R_factor_all 0.0975
_refine_ls_R_factor_gt 0.0519
_refine_ls_shift/su_max 0.001
_refine_ls_shift/su_mean 0.000
_refine_ls_structure_factor_coef Fsqd
_refine_ls_weighting_details 'w=1/[\s^2^(Fo^2^)+(0.0508P)^2^+1.2319P] where P=(Fo^2^+2Fc^2^)/3'
_refine_ls_weighting_scheme calc
_refine_ls_wR_factor_gt 0.1063
_refine_ls_wR_factor_ref 0.1245
_reflns_Friedel_coverage 0.000
_reflns_number_gt 4107
_reflns_number_total 6327
_reflns_threshold_expression 'I > 2\s(I)'
_cod_data_source_file c9ob02013f2.cif
_cod_data_source_block 1l
_cod_depositor_comments 'Adding full bibliography for 7157234--7157247.cif.'
_cod_original_sg_symbol_H-M 'P 21/n'
_cod_database_code 7157245
_shelx_shelxl_version_number 2014/7
_shelx_space_group_comment
; 
The symmetry employed for this shelxl refinement is uniquely defined 
by the following loop, which should always be used as a source of 
symmetry information in preference to the above space-group names. 
They are only intended as comments. 
;
_shelx_estimated_absorpt_t_min 0.961
_shelx_estimated_absorpt_t_max 0.968

loop_
_space_group_symop_operation_xyz
'x, y, z'
'-x+1/2, y+1/2, -z+1/2'
'-x, -y, -z'
'x-1/2, -y-1/2, z-1/2'

loop_
_atom_site_label
_atom_site_type_symbol
_atom_site_fract_x
_atom_site_fract_y
_atom_site_fract_z
_atom_site_U_iso_or_equiv
_atom_site_adp_type
_atom_site_occupancy
_atom_site_site_symmetry_order
_atom_site_calc_flag
_atom_site_refinement_flags_posn
_atom_site_refinement_flags_adp
C1 C 0.74508(16) 0.2833(2) -0.06111(9) 0.0419(5) Uani 1 1 d . .
C2 C 0.7658(2) 0.2609(3) -0.11378(10) 0.0581(7) Uani 1 1 d . .
H2 H 0.7188 0.2795 -0.1405 0.070 Uiso 1 1 calc R U
C3 C 0.8580(2) 0.2104(3) -0.12494(11) 0.0699(8) Uani 1 1 d . .
H3 H 0.8737 0.1947 -0.1599 0.084 Uiso 1 1 calc R U
C4 C 0.9285(2) 0.1823(3) -0.08504(11) 0.0621(7) Uani 1 1 d . .
H4 H 0.9901 0.1468 -0.0938 0.075 Uiso 1 1 calc R U
C5 C 0.90886(18) 0.2059(2) -0.03308(10) 0.0482(6) Uani 1 1 d . .
H5 H 0.9567 0.1867 -0.0068 0.058 Uiso 1 1 calc R U
C6 C 0.81604(15) 0.2592(2) -0.01995(8) 0.0364(5) Uani 1 1 d . .
C7 C 0.76974(14) 0.29985(19) 0.02806(8) 0.0326(5) Uani 1 1 d . .
C8 C 0.67603(15) 0.3407(2) 0.01467(8) 0.0331(5) Uani 1 1 d . .
C9 C 0.59692(14) 0.3804(2) 0.05168(8) 0.0347(5) Uani 1 1 d . .
H9 H 0.5732 0.4755 0.0426 0.042 Uiso 1 1 calc R U
C10 C 0.51118(15) 0.2770(2) 0.04370(9) 0.0385(5) Uani 1 1 d . .
C11 C 0.45171(18) 0.0488(3) 0.06989(10) 0.0581(7) Uani 1 1 d . .
H11A H 0.4391 0.0199 0.0335 0.070 Uiso 1 1 calc R U
H11B H 0.3898 0.0801 0.0844 0.070 Uiso 1 1 calc R U
C12 C 0.4939(2) -0.0705(3) 0.10137(12) 0.0771(9) Uani 1 1 d . .
H12A H 0.5495 -0.1095 0.0837 0.116 Uiso 1 1 calc R U
H12B H 0.4443 -0.1422 0.1051 0.116 Uiso 1 1 calc R U
H12C H 0.5152 -0.0370 0.1357 0.116 Uiso 1 1 calc R U
C13 C 0.80731(14) 0.29910(19) 0.08446(8) 0.0320(5) Uani 1 1 d . .
H13 H 0.7906 0.2060 0.0987 0.038 Uiso 1 1 calc R U
C14 C 0.91924(14) 0.3127(2) 0.09018(8) 0.0324(5) Uani 1 1 d . .
C15 C 0.97475(16) 0.2061(2) 0.11364(9) 0.0459(6) Uani 1 1 d . .
H15 H 0.9423 0.1292 0.1281 0.055 Uiso 1 1 calc R U
C16 C 1.07716(17) 0.2100(2) 0.11632(10) 0.0531(6) Uani 1 1 d . .
H16 H 1.1132 0.1361 0.1317 0.064 Uiso 1 1 calc R U
C17 C 1.12455(15) 0.3244(2) 0.09589(9) 0.0431(5) Uani 1 1 d . .
C18 C 1.07202(16) 0.4335(2) 0.07295(9) 0.0454(6) Uani 1 1 d . .
H18 H 1.1050 0.5114 0.0595 0.055 Uiso 1 1 calc R U
C19 C 0.96971(15) 0.4268(2) 0.06991(9) 0.0410(5) Uani 1 1 d . .
H19 H 0.9341 0.5004 0.0540 0.049 Uiso 1 1 calc R U
C20 C 1.0089(2) 0.6597(3) 0.27871(11) 0.0734(8) Uani 1 1 d . .
H20 H 0.9658 0.7228 0.2943 0.088 Uiso 1 1 calc R U
C21 C 1.1096(3) 0.6834(5) 0.28289(14) 0.1041(13) Uani 1 1 d . .
H21 H 1.1339 0.7615 0.3014 0.125 Uiso 1 1 calc R U
C22 C 1.1731(3) 0.5931(6) 0.26012(16) 0.1144(14) Uani 1 1 d . .
H22 H 1.2411 0.6083 0.2634 0.137 Uiso 1 1 calc R U
C23 C 1.1372(2) 0.4801(5) 0.23236(15) 0.1057(13) Uani 1 1 d . .
H23 H 1.1807 0.4191 0.2160 0.127 Uiso 1 1 calc R U
C24 C 1.0360(2) 0.4556(3) 0.22828(11) 0.0719(8) Uani 1 1 d . .
H24 H 1.0122 0.3778 0.2094 0.086 Uiso 1 1 calc R U
C25 C 0.97093(17) 0.5445(2) 0.25181(8) 0.0459(6) Uani 1 1 d . .
C26 C 0.86138(16) 0.5161(3) 0.24941(8) 0.0457(6) Uani 1 1 d . .
H26A H 0.8483 0.4297 0.2686 0.055 Uiso 1 1 calc R U
H26B H 0.8276 0.5927 0.2669 0.055 Uiso 1 1 calc R U
C27 C 0.78189(15) 0.3819(2) 0.17521(8) 0.0364(5) Uani 1 1 d . .
C28 C 0.74911(14) 0.41025(19) 0.11752(8) 0.0307(5) Uani 1 1 d . .
C29 C 0.77337(14) 0.56588(19) 0.11139(8) 0.0311(5) Uani 1 1 d . .
C30 C 0.75727(14) 0.6592(2) 0.07043(8) 0.0354(5) Uani 1 1 d . .
H30 H 0.7328 0.6269 0.0378 0.042 Uiso 1 1 calc R U
C31 C 0.77776(15) 0.8029(2) 0.07788(9) 0.0414(5) Uani 1 1 d . .
C32 C 0.7653(2) 0.9051(3) 0.03257(11) 0.0643(8) Uani 1 1 d . .
H32A H 0.7240 0.9823 0.0428 0.096 Uiso 1 1 calc R U
H32B H 0.7350 0.8575 0.0027 0.096 Uiso 1 1 calc R U
H32C H 0.8291 0.9405 0.0232 0.096 Uiso 1 1 calc R U
C33 C 0.81023(16) 0.8479(2) 0.12724(10) 0.0475(6) Uani 1 1 d . .
H33 H 0.8204 0.9441 0.1327 0.057 Uiso 1 1 calc R U
C34 C 0.82830(17) 0.7562(2) 0.16896(9) 0.0451(6) Uani 1 1 d . .
H34 H 0.8513 0.7886 0.2018 0.054 Uiso 1 1 calc R U
C35 C 0.81087(14) 0.6153(2) 0.15977(8) 0.0347(5) Uani 1 1 d . .
C36 C 0.63579(14) 0.3814(2) 0.10945(8) 0.0333(5) Uani 1 1 d . .
H36 H 0.6241 0.2864 0.1234 0.040 Uiso 1 1 calc R U
C37 C 0.57065(16) 0.4809(2) 0.14006(9) 0.0413(5) Uani 1 1 d . .
C38 C 0.5456(2) 0.5880(4) 0.22325(12) 0.0888(10) Uani 1 1 d . .
H38A H 0.5354 0.6761 0.2051 0.133 Uiso 1 1 calc R U
H38B H 0.5828 0.6043 0.2556 0.133 Uiso 1 1 calc R U
H38C H 0.4826 0.5470 0.2310 0.133 Uiso 1 1 calc R U
Cl1 Cl 1.25356(4) 0.33381(8) 0.09846(3) 0.0730(2) Uani 1 1 d . .
N1 N 0.65972(13) 0.33210(19) -0.03894(7) 0.0422(5) Uani 1 1 d . .
H1 H 0.6055 0.3535 -0.0558 0.051 Uiso 1 1 calc R U
N2 N 0.82096(12) 0.50254(17) 0.19595(6) 0.0377(4) Uani 1 1 d . .
O1 O 0.44317(12) 0.2944(2) 0.01360(7) 0.0684(5) Uani 1 1 d . .
O2 O 0.52462(12) 0.16164(16) 0.07250(7) 0.0612(5) Uani 1 1 d . .
O3 O 0.77744(12) 0.26801(16) 0.19765(6) 0.0487(4) Uani 1 1 d . .
O4 O 0.49866(14) 0.5399(2) 0.12227(7) 0.0750(6) Uani 1 1 d . .
O5 O 0.59997(12) 0.49224(18) 0.19021(6) 0.0576(5) Uani 1 1 d . .

loop_
_atom_site_aniso_label
_atom_site_aniso_U_11
_atom_site_aniso_U_22
_atom_site_aniso_U_33
_atom_site_aniso_U_23
_atom_site_aniso_U_13
_atom_site_aniso_U_12
C1 0.0405(13) 0.0425(13) 0.0431(14) -0.0053(11) 0.0063(11) -0.0112(10)
C2 0.0589(18) 0.0723(18) 0.0434(15) -0.0101(13) 0.0050(12) -0.0067(14)
C3 0.074(2) 0.083(2) 0.0535(17) -0.0191(15) 0.0205(15) -0.0032(17)
C4 0.0554(17) 0.0612(17) 0.0710(19) -0.0133(14) 0.0213(15) 0.0055(14)
C5 0.0457(15) 0.0397(13) 0.0595(16) -0.0044(12) 0.0081(12) -0.0008(11)
C6 0.0349(12) 0.0278(10) 0.0470(13) -0.0015(10) 0.0060(10) -0.0071(9)
C7 0.0326(12) 0.0236(10) 0.0418(12) 0.0009(9) 0.0017(9) -0.0071(9)
C8 0.0326(12) 0.0300(10) 0.0366(12) 0.0005(9) 0.0007(9) -0.0076(9)
C9 0.0297(11) 0.0297(10) 0.0448(12) 0.0017(9) 0.0010(9) -0.0025(9)
C10 0.0300(12) 0.0428(13) 0.0429(13) -0.0002(11) 0.0031(10) -0.0028(10)
C11 0.0528(16) 0.0521(15) 0.0694(17) -0.0070(13) 0.0017(13) -0.0262(12)
C12 0.099(2) 0.0468(16) 0.085(2) 0.0030(15) -0.0088(17) -0.0283(16)
C13 0.0341(12) 0.0196(9) 0.0424(12) 0.0031(9) 0.0017(9) -0.0054(8)
C14 0.0335(11) 0.0251(10) 0.0384(12) 0.0003(9) 0.0003(9) -0.0007(9)
C15 0.0409(13) 0.0320(12) 0.0646(15) 0.0116(11) -0.0016(11) 0.0013(10)
C16 0.0416(14) 0.0432(14) 0.0740(17) 0.0118(13) -0.0072(12) 0.0116(11)
C17 0.0298(12) 0.0469(13) 0.0526(14) -0.0009(11) -0.0003(10) 0.0022(10)
C18 0.0372(13) 0.0381(12) 0.0609(15) 0.0089(11) 0.0013(11) -0.0067(10)
C19 0.0341(13) 0.0335(11) 0.0552(14) 0.0090(11) -0.0027(10) 0.0018(10)
C20 0.081(2) 0.080(2) 0.0591(17) -0.0178(16) -0.0113(15) -0.0137(17)
C21 0.096(3) 0.131(3) 0.084(2) -0.018(2) -0.026(2) -0.046(3)
C22 0.060(2) 0.185(5) 0.097(3) -0.003(3) -0.023(2) -0.025(3)
C23 0.055(2) 0.157(4) 0.105(3) -0.025(3) -0.0072(19) 0.016(2)
C24 0.0559(18) 0.084(2) 0.0747(19) -0.0217(17) -0.0087(14) 0.0074(16)
C25 0.0509(15) 0.0530(14) 0.0334(12) -0.0021(11) -0.0056(11) 0.0019(12)
C26 0.0502(15) 0.0516(14) 0.0353(12) -0.0027(11) -0.0003(10) 0.0041(11)
C27 0.0342(12) 0.0343(12) 0.0410(12) 0.0023(10) 0.0054(9) -0.0024(10)
C28 0.0287(11) 0.0255(10) 0.0379(11) 0.0019(9) 0.0006(9) -0.0043(8)
C29 0.0267(11) 0.0255(10) 0.0411(12) 0.0018(9) 0.0004(9) -0.0019(8)
C30 0.0297(11) 0.0318(11) 0.0445(13) 0.0032(10) -0.0026(9) -0.0046(9)
C31 0.0349(12) 0.0290(11) 0.0599(15) 0.0087(11) -0.0034(10) -0.0049(9)
C32 0.0763(19) 0.0369(13) 0.0786(18) 0.0177(13) -0.0138(15) -0.0122(13)
C33 0.0475(14) 0.0255(11) 0.0692(17) -0.0020(12) -0.0040(12) -0.0075(10)
C34 0.0481(14) 0.0361(12) 0.0506(14) -0.0080(11) -0.0058(11) -0.0064(10)
C35 0.0294(11) 0.0325(11) 0.0421(13) 0.0017(10) -0.0004(9) -0.0020(9)
C36 0.0320(11) 0.0268(10) 0.0411(12) 0.0007(9) 0.0023(9) -0.0049(9)
C37 0.0344(13) 0.0420(13) 0.0476(14) -0.0051(11) 0.0023(11) -0.0069(10)
C38 0.076(2) 0.113(3) 0.078(2) -0.051(2) 0.0132(16) 0.0149(19)
Cl1 0.0313(3) 0.0828(5) 0.1046(6) 0.0072(4) -0.0023(3) 0.0052(3)
N1 0.0331(10) 0.0517(11) 0.0416(11) -0.0019(9) -0.0017(8) -0.0066(9)
N2 0.0400(10) 0.0359(10) 0.0371(10) -0.0002(8) -0.0029(8) -0.0041(8)
O1 0.0439(10) 0.0788(13) 0.0809(13) 0.0224(10) -0.0229(9) -0.0187(9)
O2 0.0550(11) 0.0434(9) 0.0837(12) 0.0135(9) -0.0236(9) -0.0247(8)
O3 0.0597(11) 0.0373(9) 0.0489(9) 0.0135(8) -0.0002(8) -0.0068(7)
O4 0.0574(12) 0.1003(15) 0.0670(12) -0.0200(11) -0.0044(9) 0.0347(11)
O5 0.0495(10) 0.0736(12) 0.0498(10) -0.0188(9) 0.0025(8) 0.0077(9)

loop_
_atom_type_symbol
_atom_type_description
_atom_type_scat_dispersion_real
_atom_type_scat_dispersion_imag
_atom_type_scat_source
C C 0.0033 0.0016 'International Tables Vol C Tables 4.2.6.8 and 6.1.1.4'
H H 0.0000 0.0000 'International Tables Vol C Tables 4.2.6.8 and 6.1.1.4'
N N 0.0061 0.0033 'International Tables Vol C Tables 4.2.6.8 and 6.1.1.4'
O O 0.0106 0.0060 'International Tables Vol C Tables 4.2.6.8 and 6.1.1.4'
Cl Cl 0.1484 0.1585 'International Tables Vol C Tables 4.2.6.8 and 6.1.1.4'

loop_
_geom_angle_atom_site_label_1
_geom_angle_atom_site_label_2
_geom_angle_atom_site_label_3
_geom_angle
N1 C1 C2 129.8(2)
N1 C1 C6 108.04(18)
C2 C1 C6 122.2(2)
C3 C2 C1 117.6(2)
C3 C2 H2 121.2
C1 C2 H2 121.2
C2 C3 C4 121.4(3)
C2 C3 H3 119.3
C4 C3 H3 119.3
C5 C4 C3 121.2(2)
C5 C4 H4 119.4
C3 C4 H4 119.4
C4 C5 C6 119.3(2)
C4 C5 H5 120.4
C6 C5 H5 120.4
C5 C6 C1 118.3(2)
C5 C6 C7 135.5(2)
C1 C6 C7 106.19(18)
C8 C7 C6 106.97(18)
C8 C7 C13 121.60(18)
C6 C7 C13 131.41(18)
C7 C8 N1 110.48(18)
C7 C8 C9 126.55(18)
N1 C8 C9 122.83(17)
C8 C9 C10 108.11(16)
C8 C9 C36 111.73(16)
C10 C9 C36 111.38(16)
C8 C9 H9 108.5
C10 C9 H9 108.5
C36 C9 H9 108.5
O1 C10 O2 124.0(2)
O1 C10 C9 124.4(2)
O2 C10 C9 111.51(17)
O2 C11 C12 106.67(19)
O2 C11 H11A 110.4
C12 C11 H11A 110.4
O2 C11 H11B 110.4
C12 C11 H11B 110.4
H11A C11 H11B 108.6
C11 C12 H12A 109.5
C11 C12 H12B 109.5
H12A C12 H12B 109.5
C11 C12 H12C 109.5
H12A C12 H12C 109.5
H12B C12 H12C 109.5
C7 C13 C14 113.28(17)
C7 C13 C28 110.17(15)
C14 C13 C28 113.92(15)
C7 C13 H13 106.3
C14 C13 H13 106.3
C28 C13 H13 106.3
C15 C14 C19 117.59(19)
C15 C14 C13 120.27(18)
C19 C14 C13 122.05(17)
C14 C15 C16 122.0(2)
C14 C15 H15 119.0
C16 C15 H15 119.0
C17 C16 C15 118.8(2)
C17 C16 H16 120.6
C15 C16 H16 120.6
C16 C17 C18 121.0(2)
C16 C17 Cl1 120.35(17)
C18 C17 Cl1 118.67(18)
C17 C18 C19 119.4(2)
C17 C18 H18 120.3
C19 C18 H18 120.3
C18 C19 C14 121.17(19)
C18 C19 H19 119.4
C14 C19 H19 119.4
C25 C20 C21 121.2(3)
C25 C20 H20 119.4
C21 C20 H20 119.4
C22 C21 C20 120.1(3)
C22 C21 H21 119.9
C20 C21 H21 119.9
C21 C22 C23 119.7(3)
C21 C22 H22 120.1
C23 C22 H22 120.1
C22 C23 C24 120.3(4)
C22 C23 H23 119.8
C24 C23 H23 119.8
C25 C24 C23 120.7(3)
C25 C24 H24 119.7
C23 C24 H24 119.7
C24 C25 C20 118.0(3)
C24 C25 C26 121.2(2)
C20 C25 C26 120.8(2)
N2 C26 C25 113.21(18)
N2 C26 H26A 108.9
C25 C26 H26A 108.9
N2 C26 H26B 108.9
C25 C26 H26B 108.9
H26A C26 H26B 107.7
O3 C27 N2 125.94(19)
O3 C27 C28 125.45(18)
N2 C27 C28 108.54(17)
C29 C28 C27 102.13(15)
C29 C28 C36 111.73(15)
C27 C28 C36 110.18(15)
C29 C28 C13 118.81(16)
C27 C28 C13 104.86(15)
C36 C28 C13 108.54(15)
C30 C29 C35 119.53(18)
C30 C29 C28 132.17(18)
C35 C29 C28 108.04(16)
C29 C30 C31 119.78(19)
C29 C30 H30 120.1
C31 C30 H30 120.1
C33 C31 C30 118.54(19)
C33 C31 C32 121.2(2)
C30 C31 C32 120.3(2)
C31 C32 H32A 109.5
C31 C32 H32B 109.5
H32A C32 H32B 109.5
C31 C32 H32C 109.5
H32A C32 H32C 109.5
H32B C32 H32C 109.5
C31 C33 C34 122.87(19)
C31 C33 H33 118.6
C34 C33 H33 118.6
C35 C34 C33 117.0(2)
C35 C34 H34 121.5
C33 C34 H34 121.5
C34 C35 C29 122.11(19)
C34 C35 N2 127.76(19)
C29 C35 N2 110.03(17)
C37 C36 C9 107.71(16)
C37 C36 C28 113.95(16)
C9 C36 C28 115.37(16)
C37 C36 H36 106.4
C9 C36 H36 106.4
C28 C36 H36 106.4
O4 C37 O5 122.5(2)
O4 C37 C36 125.0(2)
O5 C37 C36 112.38(19)
O5 C38 H38A 109.5
O5 C38 H38B 109.5
H38A C38 H38B 109.5
O5 C38 H38C 109.5
H38A C38 H38C 109.5
H38B C38 H38C 109.5
C8 N1 C1 108.29(17)
C8 N1 H1 125.9
C1 N1 H1 125.9
C27 N2 C35 110.91(16)
C27 N2 C26 124.52(18)
C35 N2 C26 124.44(17)
C10 O2 C11 120.08(17)
C37 O5 C38 117.7(2)

loop_
_geom_bond_atom_site_label_1
_geom_bond_atom_site_label_2
_geom_bond_distance
C1 N1 1.377(3)
C1 C2 1.388(3)
C1 C6 1.411(3)
C2 C3 1.370(4)
C2 H2 0.9300
C3 C4 1.391(4)
C3 H3 0.9300
C4 C5 1.369(3)
C4 H4 0.9300
C5 C6 1.400(3)
C5 H5 0.9300
C6 C7 1.437(3)
C7 C8 1.355(3)
C7 C13 1.500(3)
C8 N1 1.371(3)
C8 C9 1.491(3)
C9 C10 1.523(3)
C9 C36 1.538(3)
C9 H9 0.9800
C10 O1 1.185(2)
C10 O2 1.322(3)
C11 O2 1.452(3)
C11 C12 1.485(4)
C11 H11A 0.9700
C11 H11B 0.9700
C12 H12A 0.9600
C12 H12B 0.9600
C12 H12C 0.9600
C13 C14 1.518(3)
C13 C28 1.570(3)
C13 H13 0.9800
C14 C15 1.379(3)
C14 C19 1.384(3)
C15 C16 1.382(3)
C15 H15 0.9300
C16 C17 1.367(3)
C16 H16 0.9300
C17 C18 1.370(3)
C17 Cl1 1.742(2)
C18 C19 1.382(3)
C18 H18 0.9300
C19 H19 0.9300
C20 C25 1.375(3)
C20 C21 1.378(5)
C20 H20 0.9300
C21 C22 1.352(5)
C21 H21 0.9300
C22 C23 1.360(5)
C22 H22 0.9300
C23 C24 1.385(4)
C23 H23 0.9300
C24 C25 1.366(3)
C24 H24 0.9300
C25 C26 1.502(3)
C26 N2 1.449(3)
C26 H26A 0.9700
C26 H26B 0.9700
C27 O3 1.220(2)
C27 N2 1.356(3)
C27 C28 1.536(3)
C28 C29 1.517(3)
C28 C36 1.560(3)
C29 C30 1.374(3)
C29 C35 1.391(3)
C30 C31 1.398(3)
C30 H30 0.9300
C31 C33 1.378(3)
C31 C32 1.505(3)
C32 H32A 0.9600
C32 H32B 0.9600
C32 H32C 0.9600
C33 C34 1.382(3)
C33 H33 0.9300
C34 C35 1.371(3)
C34 H34 0.9300
C35 N2 1.410(3)
C36 C37 1.517(3)
C36 H36 0.9800
C37 O4 1.196(3)
C37 O5 1.322(3)
C38 O5 1.448(3)
C38 H38A 0.9600
C38 H38B 0.9600
C38 H38C 0.9600
N1 H1 0.8600

loop_
_geom_hbond_atom_site_label_D
_geom_hbond_atom_site_label_H
_geom_hbond_atom_site_label_A
_geom_hbond_distance_DH
_geom_hbond_distance_HA
_geom_hbond_distance_DA
_geom_hbond_angle_DHA
_geom_hbond_site_symmetry_A
N1 H1 O4 0.86 2.38 3.193(3) 157.6 3_665
